data_7711295
loop_
_publ_author_name
'Liu, Jia'
'Han, Li-Jun'
'Shao, Ting'
'Su, Chang-Yuan'
'Chen, Ming'
'Huang, Pei-Zhi'
'Jia, Qiang-Qiang'
'Fu, Da-Wei'
'Lu, Hai-Feng'

_publ_section_title
;
 Metal ion induced dual switchable dielectric and luminescent properties
 in hybrid halides
;
_journal_name_full 'Dalton Transactions'
_journal_paper_doi 10.1039/D2DT02148J
_journal_year 2022
_chemical_formula_sum 'C16 H20 Cl6 Mn N2'
_chemical_formula_weight 507.98
_space_group_crystal_system triclinic
_space_group_IT_number 2
_space_group_name_Hall '-P 1'
_space_group_name_H-M_alt 'P -1'
_atom_sites_solution_hydrogens geom
_audit_creation_method SHELXL-2014/7
_audit_update_record
;
2022-03-17 deposited with the CCDC.	2022-09-02 downloaded from the CCDC.
;
_cell_angle_alpha 94.064(5)
_cell_angle_beta 94.901(4)
_cell_angle_gamma 110.014(4)
_cell_formula_units_Z 2
_cell_length_a 7.5849(13)
_cell_length_b 7.7567(16)
_cell_length_c 21.082(4)
_cell_measurement_reflns_used 5167
_cell_measurement_temperature 365(2)
_cell_measurement_theta_max 23.08
_cell_measurement_theta_min 2.88
_cell_volume 1154.5(4)
_computing_structure_refinement 'SHELXL-2014/7 (Sheldrick, 2014)'
_diffrn_ambient_temperature 365(2)
_diffrn_measured_fraction_theta_full 0.999
_diffrn_measured_fraction_theta_max 0.997
_diffrn_measurement_device_type 'Bruker APEX-II CCD'
_diffrn_radiation_type MoK\a
_diffrn_radiation_wavelength 0.71073
_diffrn_reflns_av_R_equivalents 0.1143
_diffrn_reflns_av_unetI/netI 0.0650
_diffrn_reflns_Laue_measured_fraction_full 0.999
_diffrn_reflns_Laue_measured_fraction_max 0.997
_diffrn_reflns_limit_h_max 9
_diffrn_reflns_limit_h_min -9
_diffrn_reflns_limit_k_max 10
_diffrn_reflns_limit_k_min -10
_diffrn_reflns_limit_l_max 27
_diffrn_reflns_limit_l_min -27
_diffrn_reflns_number 36542
_diffrn_reflns_point_group_measured_fraction_full 0.999
_diffrn_reflns_point_group_measured_fraction_max 0.997
_diffrn_reflns_theta_full 25.242
_diffrn_reflns_theta_max 27.533
_diffrn_reflns_theta_min 1.950
_exptl_absorpt_coefficient_mu 1.269
_exptl_crystal_colour green
_exptl_crystal_density_diffrn 1.461
_exptl_crystal_description prism
_exptl_crystal_F_000 514
_refine_diff_density_max 0.736
_refine_diff_density_min -0.556
_refine_diff_density_rms 0.060
_refine_ls_extinction_method none
_refine_ls_goodness_of_fit_ref 1.052
_refine_ls_hydrogen_treatment constr
_refine_ls_matrix_type full
_refine_ls_number_parameters 280
_refine_ls_number_reflns 5302
_refine_ls_number_restraints 8
_refine_ls_restrained_S_all 1.051
_refine_ls_R_factor_all 0.0885
_refine_ls_R_factor_gt 0.0462
_refine_ls_shift/su_max 0.001
_refine_ls_shift/su_mean 0.000
_refine_ls_structure_factor_coef Fsqd
_refine_ls_weighting_details 'w=1/[\s^2^(Fo^2^)+(0.0458P)^2^+0.4154P] where P=(Fo^2^+2Fc^2^)/3'
_refine_ls_weighting_scheme calc
_refine_ls_wR_factor_gt 0.1090
_refine_ls_wR_factor_ref 0.1331
_reflns_Friedel_coverage 0.000
_reflns_number_gt 3259
_reflns_number_total 5302
_reflns_threshold_expression 'I > 2\s(I)'
_cod_data_source_file d2dt02148j2.cif
_cod_data_source_block mo_LJ_20210729_9_365K_0m_a
_cod_database_code 7711295
_shelx_shelxl_version_number 2014/7
_shelx_space_group_comment
;
The symmetry employed for this shelxl refinement is uniquely defined
by the following loop, which should always be used as a source of
symmetry information in preference to the above space-group names.
They are only intended as comments.
;

loop_
_space_group_symop_operation_xyz
'x, y, z'
'-x, -y, -z'

loop_
_atom_site_label
_atom_site_type_symbol
_atom_site_fract_x
_atom_site_fract_y
_atom_site_fract_z
_atom_site_U_iso_or_equiv
_atom_site_adp_type
_atom_site_occupancy
_atom_site_site_symmetry_order
_atom_site_calc_flag
_atom_site_refinement_flags_posn
_atom_site_refinement_flags_adp
_atom_site_refinement_flags_occupancy
_atom_site_disorder_assembly
_atom_site_disorder_group
C1 C 0.7371(5) -0.0587(5) -0.00210(18) 0.0701(9) Uani 1 1 d . . . . .
Cl1 Cl 0.6841(2) -0.28727(16) -0.02997(7) 0.1123(4) Uani 1 1 d . . . . .
Mn1 Mn 0.21170(7) 0.75031(7) 0.24302(2) 0.05902(17) Uani 1 1 d . . . . .
C2 C 0.7771(5) -0.0037(5) 0.06333(17) 0.0711(9) Uani 1 1 d . . . . .
H2 H 0.7760 -0.0884 0.0925 0.085 Uiso 1 1 calc R U . . .
Cl2 Cl 1.12455(14) 0.73989(15) 0.54640(5) 0.0841(3) Uani 1 1 d . . . . .
C3 C 0.8183(5) 0.1797(5) 0.08350(16) 0.0642(8) Uani 1 1 d . . . . .
Cl3 Cl 0.16973(14) 0.57449(15) 0.33285(4) 0.0807(3) Uani 1 1 d . . . . .
C4 C 0.8179(6) 0.3058(5) 0.04185(18) 0.0777(10) Uani 1 1 d . . . . .
H4 H 0.8423 0.4284 0.0568 0.093 Uiso 1 1 calc R U . . .
Cl4 Cl 0.40874(15) 0.66095(16) 0.17880(4) 0.0862(3) Uani 1 1 d . . . . .
C5 C 0.7810(6) 0.2488(6) -0.0224(2) 0.0881(12) Uani 1 1 d . . . . .
H5 H 0.7835 0.3344 -0.0514 0.106 Uiso 1 1 calc R U . . .
Cl5 Cl -0.08163(13) 0.67591(13) 0.17981(4) 0.0745(3) Uani 1 1 d . . . . .
C6 C 0.7404(6) 0.0678(6) -0.04463(18) 0.0790(10) Uani 1 1 d . . . . .
H6 H 0.7152 0.0308 -0.0884 0.095 Uiso 1 1 calc R U . . .
Cl6 Cl 0.34000(19) 1.05594(15) 0.28824(6) 0.1143(4) Uani 1 1 d . . . . .
N1 N 0.8627(16) 0.241(2) 0.1547(7) 0.098(7) Uani 0.5 1 d D . P A 1
H1A H 0.8935 0.3747 0.1571 0.118 Uiso 0.5 1 calc R U P A 1
C7 C 1.0475(19) 0.221(3) 0.1806(13) 0.080(5) Uani 0.5 1 d D . P A 1
H7A H 1.0733 0.2607 0.2257 0.119 Uiso 0.5 1 calc R U P A 1
H7B H 1.0377 0.0947 0.1734 0.119 Uiso 0.5 1 calc R U P A 1
H7C H 1.1482 0.2966 0.1590 0.119 Uiso 0.5 1 calc R U P A 1
C8 C 0.672(2) 0.173(5) 0.1804(11) 0.120(9) Uani 0.5 1 d D . P A 1
H8A H 0.6889 0.2068 0.2257 0.181 Uiso 0.5 1 calc R U P A 1
H8B H 0.5899 0.2280 0.1599 0.181 Uiso 0.5 1 calc R U P A 1
H8C H 0.6176 0.0411 0.1716 0.181 Uiso 0.5 1 calc R U P A 1
N1' N 0.8622(15) 0.2498(10) 0.1501(6) 0.064(5) Uani 0.5 1 d D . P A 2
H1'A H 0.9160 0.3848 0.1533 0.076 Uiso 0.5 1 calc R U P A 2
C7' C 0.999(2) 0.181(3) 0.1886(12) 0.091(5) Uani 0.5 1 d D . P A 2
H7'A H 1.0195 0.2351 0.2323 0.136 Uiso 0.5 1 calc R U P A 2
H7'B H 0.9463 0.0492 0.1872 0.136 Uiso 0.5 1 calc R U P A 2
H7'C H 1.1167 0.2159 0.1708 0.136 Uiso 0.5 1 calc R U P A 2
C8' C 0.707(2) 0.196(4) 0.1936(10) 0.086(4) Uani 0.5 1 d D . P A 2
H8'A H 0.7564 0.2525 0.2364 0.129 Uiso 0.5 1 calc R U P A 2
H8'B H 0.6061 0.2364 0.1783 0.129 Uiso 0.5 1 calc R U P A 2
H8'C H 0.6588 0.0640 0.1936 0.129 Uiso 0.5 1 calc R U P A 2
C9 C 0.9079(4) 0.7494(4) 0.51580(15) 0.0586(8) Uani 1 1 d . . . . .
C10 C 0.7925(5) 0.7865(5) 0.55697(16) 0.0698(9) Uani 1 1 d . . . . .
H10 H 0.8285 0.8062 0.6009 0.084 Uiso 1 1 calc R U . . .
C11 C 0.6217(5) 0.7942(6) 0.53203(17) 0.0793(10) Uani 1 1 d . . . . .
H11 H 0.5429 0.8211 0.5596 0.095 Uiso 1 1 calc R U . . .
C12 C 0.5651(5) 0.7625(5) 0.46673(17) 0.0711(9) Uani 1 1 d . . . . .
H12 H 0.4492 0.7665 0.4501 0.085 Uiso 1 1 calc R U . . .
C13 C 0.6855(4) 0.7251(4) 0.42722(14) 0.0565(7) Uani 1 1 d . . . . .
C14 C 0.8589(4) 0.7191(4) 0.45023(14) 0.0574(7) Uani 1 1 d . . . . .
H14 H 0.9395 0.6956 0.4227 0.069 Uiso 1 1 calc R U . . .
N2 N 0.626(3) 0.6838(14) 0.3526(10) 0.054(3) Uani 0.5 1 d D . P B 1
H2A H 0.4942 0.6783 0.3484 0.064 Uiso 0.5 1 calc R U P B 1
C15 C 0.608(3) 0.4883(15) 0.3289(11) 0.075(4) Uani 0.5 1 d D . P B 1
H15A H 0.5406 0.4046 0.3573 0.112 Uiso 0.5 1 calc R U P B 1
H15B H 0.5407 0.4553 0.2867 0.112 Uiso 0.5 1 calc R U P B 1
H15C H 0.7318 0.4814 0.3279 0.112 Uiso 0.5 1 calc R U P B 1
C16 C 0.724(3) 0.852(2) 0.3193(10) 0.074(5) Uani 0.5 1 d D . P B 1
H16A H 0.7183 0.9607 0.3426 0.111 Uiso 0.5 1 calc R U P B 1
H16B H 0.8542 0.8644 0.3177 0.111 Uiso 0.5 1 calc R U P B 1
H16C H 0.6630 0.8383 0.2765 0.111 Uiso 0.5 1 calc R U P B 1
N2' N 0.631(3) 0.7074(15) 0.3613(11) 0.057(4) Uani 0.5 1 d D . P B 2
H2'A H 0.5038 0.7114 0.3528 0.069 Uiso 0.5 1 calc R U P B 2
C15' C 0.646(2) 0.5377(16) 0.3248(9) 0.057(3) Uani 0.5 1 d D . P B 2
H15D H 0.6068 0.5350 0.2802 0.085 Uiso 0.5 1 calc R U P B 2
H15E H 0.7746 0.5422 0.3304 0.085 Uiso 0.5 1 calc R U P B 2
H15F H 0.5662 0.4287 0.3409 0.085 Uiso 0.5 1 calc R U P B 2
C16' C 0.768(3) 0.850(2) 0.3288(10) 0.077(5) Uani 0.5 1 d D . P B 2
H16D H 0.7256 0.8333 0.2838 0.116 Uiso 0.5 1 calc R U P B 2
H16E H 0.7759 0.9706 0.3463 0.116 Uiso 0.5 1 calc R U P B 2
H16F H 0.8900 0.8388 0.3352 0.116 Uiso 0.5 1 calc R U P B 2

loop_
_atom_site_aniso_label
_atom_site_aniso_U_11
_atom_site_aniso_U_22
_atom_site_aniso_U_33
_atom_site_aniso_U_23
_atom_site_aniso_U_13
_atom_site_aniso_U_12
C1 0.067(2) 0.071(2) 0.075(2) -0.0010(18) 0.0115(17) 0.0283(17)
Cl1 0.1206(10) 0.0795(7) 0.1330(10) -0.0213(7) 0.0128(7) 0.0368(7)
Mn1 0.0605(3) 0.0611(3) 0.0519(3) 0.0035(2) 0.0058(2) 0.0175(2)
C2 0.074(2) 0.071(2) 0.072(2) 0.0186(18) 0.0131(17) 0.0275(18)
Cl2 0.0717(6) 0.0968(7) 0.0825(6) 0.0036(5) -0.0094(4) 0.0334(5)
C3 0.069(2) 0.063(2) 0.058(2) 0.0071(17) 0.0107(15) 0.0186(16)
Cl3 0.0785(6) 0.1037(7) 0.0653(5) 0.0311(5) 0.0148(4) 0.0330(5)
C4 0.091(3) 0.070(2) 0.071(2) 0.0089(19) 0.0067(19) 0.0266(19)
Cl4 0.0928(7) 0.1167(8) 0.0612(5) 0.0011(5) 0.0138(5) 0.0528(6)
C5 0.108(3) 0.081(3) 0.074(3) 0.019(2) 0.005(2) 0.030(2)
Cl5 0.0702(5) 0.0748(6) 0.0770(6) 0.0025(4) -0.0072(4) 0.0285(4)
C6 0.085(3) 0.093(3) 0.057(2) -0.001(2) 0.0068(17) 0.031(2)
Cl6 0.1255(10) 0.0721(6) 0.1173(9) -0.0274(6) 0.0313(7) 0.0022(6)
N1 0.111(13) 0.142(11) 0.042(7) 0.010(6) 0.024(7) 0.041(9)
C7 0.090(8) 0.052(7) 0.087(10) 0.011(5) -0.014(7) 0.017(7)
C8 0.148(15) 0.113(13) 0.049(7) -0.017(7) 0.030(9) -0.019(9)
N1' 0.087(9) 0.020(3) 0.077(9) 0.012(4) 0.005(6) 0.011(4)
C7' 0.104(10) 0.075(11) 0.071(8) 0.007(7) -0.010(8) 0.009(7)
C8' 0.092(7) 0.084(9) 0.065(10) -0.005(8) 0.023(6) 0.008(7)
C9 0.0581(18) 0.0555(18) 0.0594(19) 0.0054(14) 0.0030(14) 0.0174(14)
C10 0.073(2) 0.078(2) 0.0528(18) 0.0057(16) 0.0061(16) 0.0195(18)
C11 0.076(3) 0.105(3) 0.061(2) 0.0017(19) 0.0191(18) 0.036(2)
C12 0.063(2) 0.088(3) 0.067(2) 0.0026(18) 0.0100(16) 0.0340(19)
C13 0.0624(19) 0.0562(18) 0.0496(17) 0.0025(13) 0.0045(14) 0.0205(14)
C14 0.0600(19) 0.0569(18) 0.0553(18) 0.0002(14) 0.0100(14) 0.0209(14)
N2 0.063(6) 0.053(5) 0.039(5) -0.004(5) -0.001(4) 0.017(5)
C15 0.085(9) 0.034(7) 0.080(7) -0.010(6) 0.009(5) -0.009(6)
C16 0.086(9) 0.066(7) 0.056(9) 0.015(5) -0.019(6) 0.012(5)
N2' 0.057(6) 0.066(6) 0.051(7) -0.018(4) -0.002(5) 0.029(5)
C15' 0.068(7) 0.025(5) 0.061(5) -0.002(5) 0.001(5) -0.002(5)
C16' 0.097(11) 0.095(9) 0.033(5) 0.011(5) -0.008(7) 0.029(6)

loop_
_atom_type_symbol
_atom_type_description
_atom_type_scat_dispersion_real
_atom_type_scat_dispersion_imag
_atom_type_scat_source
C C 0.0033 0.0016 'International Tables Vol C Tables 4.2.6.8 and 6.1.1.4'
H H 0.0000 0.0000 'International Tables Vol C Tables 4.2.6.8 and 6.1.1.4'
Cl Cl 0.1484 0.1585 'International Tables Vol C Tables 4.2.6.8 and 6.1.1.4'
Mn Mn 0.3368 0.7283 'International Tables Vol C Tables 4.2.6.8 and 6.1.1.4'
N N 0.0061 0.0033 'International Tables Vol C Tables 4.2.6.8 and 6.1.1.4'

loop_
_geom_angle_atom_site_label_1
_geom_angle_atom_site_label_2
_geom_angle_atom_site_label_3
_geom_angle
_geom_angle_site_symmetry_1
_geom_angle_site_symmetry_3
_geom_angle_publ_flag
C6 C1 C2 120.4(3) . . ?
C6 C1 Cl1 119.8(3) . . ?
C2 C1 Cl1 119.8(3) . . ?
Cl6 Mn1 Cl4 113.79(5) . . ?
Cl6 Mn1 Cl5 114.21(5) . . ?
Cl4 Mn1 Cl5 106.44(4) . . ?
Cl6 Mn1 Cl3 104.38(5) . . ?
Cl4 Mn1 Cl3 108.66(4) . . ?
Cl5 Mn1 Cl3 109.22(4) . . ?
C3 C2 C1 117.9(3) . . ?
C4 C3 C2 122.2(3) . . ?
C4 C3 N1' 115.8(4) . . ?
C2 C3 N1' 122.0(4) . . ?
C4 C3 N1 119.6(6) . . ?
C2 C3 N1 118.2(6) . . ?
C3 C4 C5 118.8(4) . . ?
C6 C5 C4 120.9(4) . . ?
C5 C6 C1 119.7(3) . . ?
C3 N1 C7 110.6(14) . . ?
C3 N1 C8 104.5(11) . . ?
C7 N1 C8 128.7(16) . . ?
C3 N1' C7' 115.4(13) . . ?
C3 N1' C8' 118.9(11) . . ?
C7' N1' C8' 96.5(14) . . ?
C10 C9 C14 122.3(3) . . ?
C10 C9 Cl2 119.3(3) . . ?
C14 C9 Cl2 118.4(2) . . ?
C9 C10 C11 118.7(3) . . ?
C10 C11 C12 121.2(3) . . ?
C13 C12 C11 118.0(3) . . ?
C12 C13 C14 122.5(3) . . ?
C12 C13 N2' 116.8(9) . . ?
C14 C13 N2' 120.5(9) . . ?
C12 C13 N2 120.0(9) . . ?
C14 C13 N2 117.5(9) . . ?
C13 C14 C9 117.3(3) . . ?
C15 N2 C16 124.0(14) . . ?
C15 N2 C13 111.1(15) . . ?
C16 N2 C13 110.4(14) . . ?
C13 N2' C16' 112.1(17) . . ?
C13 N2' C15' 114.2(17) . . ?
C16' N2' C15' 98.1(13) . . ?

loop_
_geom_bond_atom_site_label_1
_geom_bond_atom_site_label_2
_geom_bond_distance
_geom_bond_site_symmetry_2
_geom_bond_publ_flag
C1 C6 1.371(5) . ?
C1 C2 1.390(5) . ?
C1 Cl1 1.725(4) . ?
Mn1 Cl6 2.3277(12) . ?
Mn1 Cl4 2.3386(11) . ?
Mn1 Cl5 2.3589(10) . ?
Mn1 Cl3 2.3916(10) . ?
C2 C3 1.374(5) . ?
Cl2 C9 1.741(3) . ?
C3 C4 1.361(5) . ?
C3 N1' 1.438(13) . ?
C3 N1 1.515(14) . ?
C4 C5 1.369(5) . ?
C5 C6 1.368(6) . ?
N1 C7 1.5197(11) . ?
N1 C8 1.5197(11) . ?
N1' C7' 1.5197(10) . ?
N1' C8' 1.5197(11) . ?
C9 C10 1.367(5) . ?
C9 C14 1.382(4) . ?
C10 C11 1.378(5) . ?
C11 C12 1.385(5) . ?
C12 C13 1.374(4) . ?
C13 C14 1.380(4) . ?
C13 N2' 1.40(3) . ?
C13 N2 1.58(2) . ?
N2 C15 1.5197(11) . ?
N2 C16 1.5200(11) . ?
N2' C16' 1.488(13) . ?
N2' C15' 1.5198(11) . ?

loop_
_geom_hbond_atom_site_label_D
_geom_hbond_atom_site_label_H
_geom_hbond_atom_site_label_A
_geom_hbond_distance_DH
_geom_hbond_distance_HA
_geom_hbond_distance_DA
_geom_hbond_angle_DHA
_geom_hbond_site_symmetry_A
C16' H16E Cl2 0.96 2.92 3.79(2) 150.7 2_776
C15' H15F Cl6 0.96 2.89 3.647(12) 136.3 1_545
C15' H15E Cl3 0.96 2.92 3.871(18) 173.2 1_655
C15' H15D Cl4 0.96 2.92 3.779(19) 149.5 .
N2' H2'A Cl3 0.98 2.37 3.28(2) 153.5 .
C16 H16C Cl4 0.96 2.64 3.53(2) 154.2 .
C15 H15A Cl6 0.96 2.83 3.278(12) 109.6 1_545
N2 H2A Cl3 0.98 2.30 3.25(3) 163.2 .
C7' H7'B Cl5 0.96 2.82 3.74(2) 161.0 1_645
N1' H1'A Cl5 0.98 2.28 3.193(8) 154.4 1_655
C8 H8C Cl4 0.96 2.85 3.78(3) 163.4 1_545
C8 H8A Cl6 0.96 2.97 3.472(15) 114.1 1_545
C7 H7C Cl4 0.96 2.82 3.574(16) 136.4 1_655
N1 H1A Cl5 0.98 2.29 3.253(15) 166.9 1_655
